data_1527948
loop_
_publ_author_name
'Ponomarev, V.I.'
'Kheiker, D.M.'
'Belov, N.V.'

_publ_section_title
;
 Crystal structure of calcium dialuminate, C A2
;
_journal_name_full Kristallografiya
_journal_page_first 1140
_journal_page_last 1143
_journal_volume 15
_journal_year 1970
_chemical_formula_sum 'Al4 Ca O7'
_chemical_name_systematic 'Ca (Al4 O7)'
_space_group_IT_number 15
_symmetry_space_group_name_Hall '-C 2yc'
_symmetry_space_group_name_H-M 'C 1 2/c 1'
_cell_angle_alpha 90
_cell_angle_beta 106.75
_cell_angle_gamma 90
_cell_formula_units_Z 4
_cell_length_a 12.866
_cell_length_b 8.879
_cell_length_c 5.44
_cell_volume 595.083
_citation_journal_id_ASTM KRISAJ
_cod_data_source_file Ponomarev_KRISAJ_1970_1902.cif
_cod_data_source_block Al4Ca1O7
_cod_original_cell_volume 595.0831
_cod_original_formula_sum 'Al4 Ca1 O7'
_cod_database_code 1527948

loop_
_symmetry_equiv_pos_as_xyz
x,y,z
-x,y,-z+1/2
-x,-y,-z
x,-y,z-1/2
x+1/2,y+1/2,z
-x+1/2,y+1/2,-z+1/2
-x+1/2,-y+1/2,-z
x+1/2,-y+1/2,z-1/2

loop_
_atom_site_label
_atom_site_type_symbol
_atom_site_fract_x
_atom_site_fract_y
_atom_site_fract_z
_atom_site_occupancy
_atom_site_U_iso_or_equiv
O1 O-2 0 0.4675 0.25 1 0.0
Al1 Al+3 0.1647 0.9137 0.3029 1 0.0
O2 O-2 0.1149 0.9493 0.5641 1 0.0
Al2 Al+3 0.1195 0.5589 0.2418 1 0.0
O3 O-2 0.1195 0.7476 0.1482 1 0.0
Ca1 Ca+2 0 0.1908 0.25 1 0.0
O4 O-2 0.1935 0.5581 0.5805 1 0.0
